data_1546456
loop_
_publ_author_name
'B\"oser, Richard'
'Haufe, Lisa Cathrin'
'Freytag, Matthias'
'Jones, P. G.'
'H\"orner, Gerald'
'Ren\'e, Frank'

_publ_section_title
;
 Completing the series of boron-nucleophilic cyanoborates: Boryl anions of
 type (NHC)&#x2212;B(CN)2&#x2212;
;
_journal_name_full 'Chem. Sci.'
_journal_paper_doi 10.1039/C7SC02238G
_journal_year 2017
_chemical_formula_sum 'C12.5 H14 B Cl N4'
_chemical_formula_weight 266.54
_chemical_name_systematic
; 
 ? 
;
_space_group_IT_number 36
_symmetry_cell_setting orthorhombic
_symmetry_space_group_name_Hall 'C 2c -2'
_symmetry_space_group_name_H-M 'C m c 21'
_atom_sites_solution_hydrogens geom
_atom_sites_solution_primary direct
_atom_sites_solution_secondary difmap
_audit_creation_method SHELXL-97
_audit_update_record
;
2017-05-17 deposited with the CCDC.
2017-07-03 downloaded from the CCDC.
;
_cell_angle_alpha 90.00
_cell_angle_beta 90.00
_cell_angle_gamma 90.00
_cell_formula_units_Z 8
_cell_length_a 11.3418(3)
_cell_length_b 18.4372(5)
_cell_length_c 12.9532(3)
_cell_measurement_reflns_used 19537
_cell_measurement_temperature 100(2)
_cell_measurement_theta_max 75.9740
_cell_measurement_theta_min 4.5550
_cell_volume 2708.66(12)
_computing_cell_refinement 'CrysAlisPro 1.171.38.43c (Rigaku OD, 2015)'
_computing_data_collection 'CrysAlisPro 1.171.38.43c (Rigaku OD, 2015)'
_computing_data_reduction 'CrysAlisPro 1.171.38.43c (Rigaku OD, 2015)'
_computing_molecular_graphics 'Bruker XP'
_computing_publication_material SHELXL-97
_computing_structure_refinement 'SHELXL-97 (Sheldrick, 1997)'
_computing_structure_solution 'SHELXS-97 (Sheldrick, 1990)'
_diffrn_ambient_temperature 100(2)
_diffrn_detector_area_resol_mean 10.3543
_diffrn_measured_fraction_theta_full 0.999
_diffrn_measured_fraction_theta_max 0.999
_diffrn_measurement_device_type 'Oxford Diffraction Xcalibur, Atlas, Nova'
_diffrn_measurement_method '\w scans'
_diffrn_radiation_monochromator mirror
_diffrn_radiation_type 'Cu K\a'
_diffrn_radiation_wavelength 1.54184
_diffrn_reflns_av_R_equivalents 0.0400
_diffrn_reflns_av_sigmaI/netI 0.0176
_diffrn_reflns_limit_h_max 14
_diffrn_reflns_limit_h_min -14
_diffrn_reflns_limit_k_max 23
_diffrn_reflns_limit_k_min -23
_diffrn_reflns_limit_l_max 16
_diffrn_reflns_limit_l_min -14
_diffrn_reflns_number 27441
_diffrn_reflns_theta_full 75.00
_diffrn_reflns_theta_max 76.21
_diffrn_reflns_theta_min 4.58
_diffrn_source 'micro-focus sealed X-ray tube'
_exptl_absorpt_coefficient_mu 2.394
_exptl_absorpt_correction_T_max 1.00000
_exptl_absorpt_correction_T_min 0.81423
_exptl_absorpt_correction_type multi-scan
_exptl_absorpt_process_details
; 
CrysAlisPro 1.171.38.43c (Rigaku Oxford Diffraction, 2015) 
Empirical absorption correction using spherical harmonics, 
implemented in SCALE3 ABSPACK scaling algorithm.   
;
_exptl_crystal_colour colourless
_exptl_crystal_density_diffrn 1.307
_exptl_crystal_density_method 'not measured'
_exptl_crystal_description 'cut needle'
_exptl_crystal_F_000 1112
_exptl_crystal_size_max 0.20
_exptl_crystal_size_mid 0.12
_exptl_crystal_size_min 0.08
_refine_diff_density_max 0.238
_refine_diff_density_min -0.401
_refine_diff_density_rms 0.042
_refine_ls_abs_structure_details 'Flack H D (1983), Acta Cryst. A39, 876-881'
_refine_ls_abs_structure_Flack 0.019(17)
_refine_ls_extinction_coef 0.00070(9)
_refine_ls_extinction_expression Fc^*^=kFc[1+0.001xFc^2^\l^3^/sin(2\q)]^-1/4^
_refine_ls_extinction_method SHELXL
_refine_ls_goodness_of_fit_ref 1.049
_refine_ls_hydrogen_treatment constr
_refine_ls_matrix_type full
_refine_ls_number_parameters 184
_refine_ls_number_reflns 2795
_refine_ls_number_restraints 1
_refine_ls_restrained_S_all 1.049
_refine_ls_R_factor_all 0.0335
_refine_ls_R_factor_gt 0.0327
_refine_ls_shift/su_max 0.001
_refine_ls_shift/su_mean 0.000
_refine_ls_structure_factor_coef Fsqd
_refine_ls_weighting_details 'calc w=1/[\s^2^(Fo^2^)+(0.0479P)^2^+1.5380P] where P=(Fo^2^+2Fc^2^)/3'
_refine_ls_weighting_scheme calc
_refine_ls_wR_factor_gt 0.0851
_refine_ls_wR_factor_ref 0.0861
_reflns_number_gt 2733
_reflns_number_total 2795
_reflns_threshold_expression >2sigma(I)
_cod_data_source_file c7sc02238g2.cif
_cod_data_source_block rf17fr
_cod_original_cell_volume 2708.64(12)
_cod_original_formula_sum 'C12.50 H14 B Cl N4'
_cod_database_code 1546456

loop_
_symmetry_equiv_pos_as_xyz
'x, y, z'
'-x, -y, z+1/2'
'x, -y, z+1/2'
'-x, y, z'
'x+1/2, y+1/2, z'
'-x+1/2, -y+1/2, z+1/2'
'x+1/2, -y+1/2, z+1/2'
'-x+1/2, y+1/2, z'

loop_
_atom_site_label
_atom_site_type_symbol
_atom_site_fract_x
_atom_site_fract_y
_atom_site_fract_z
_atom_site_U_iso_or_equiv
_atom_site_adp_type
_atom_site_occupancy
_atom_site_symmetry_multiplicity
_atom_site_calc_flag
_atom_site_refinement_flags
B1 B 0.5000 0.63642(13) 0.9324(2) 0.0225(5) Uani 1 2 d S
N1 N 0.40422(10) 0.50659(7) 0.96985(10) 0.0201(3) Uani 1 1 d .
N2 N 0.68929(14) 0.70823(9) 1.01636(13) 0.0363(4) Uani 1 1 d .
C1 C 0.5000 0.54959(12) 0.95899(16) 0.0201(4) Uani 1 2 d S
C2 C 0.43864(13) 0.43544(8) 0.98898(12) 0.0203(3) Uani 1 1 d .
C3 C 0.37377(13) 0.37217(8) 1.00466(13) 0.0229(3) Uani 1 1 d .
H3 H 0.2900 0.3722 1.0047 0.027 Uiso 1 1 calc R
C4 C 0.43787(14) 0.30940(8) 1.02013(12) 0.0249(3) Uani 1 1 d .
H4 H 0.3971 0.2650 1.0311 0.030 Uiso 1 1 calc R
C5 C 0.28032(13) 0.52767(8) 0.95934(14) 0.0260(3) Uani 1 1 d .
H5A H 0.2727 0.5641 0.9046 0.039 Uiso 1 1 calc R
H5B H 0.2523 0.5481 1.0247 0.039 Uiso 1 1 calc R
H5C H 0.2330 0.4849 0.9417 0.039 Uiso 1 1 calc R
C6 C 0.61125(14) 0.67633(8) 0.98334(13) 0.0267(3) Uani 1 1 d .
C7 C 0.5000 0.65013(12) 0.80849(19) 0.0246(4) Uani 1 2 d S
H7A H 0.5000 0.7013 0.7949 0.037 Uiso 1 2 d SR
H7B H 0.5691 0.6286 0.7787 0.037 Uiso 1 1 d R
B1' B 0.5000 0.86411(13) 0.2797(2) 0.0219(5) Uani 1 2 d S
N1' N 0.59575(11) 0.73387(7) 0.25355(11) 0.0213(3) Uani 1 1 d .
N2' N 0.68559(13) 0.93714(8) 0.19042(13) 0.0337(3) Uani 1 1 d .
C1' C 0.5000 0.77709(11) 0.25973(18) 0.0211(4) Uani 1 2 d S
C2' C 0.56113(13) 0.66211(8) 0.24173(11) 0.0209(3) Uani 1 1 d .
C3' C 0.62613(14) 0.59847(8) 0.22948(12) 0.0239(3) Uani 1 1 d .
H3' H 0.7099 0.5986 0.2291 0.029 Uiso 1 1 calc R
C4' C 0.56187(15) 0.53490(8) 0.21788(13) 0.0252(3) Uani 1 1 d .
H4' H 0.6027 0.4903 0.2097 0.030 Uiso 1 1 calc R
C5' C 0.71968(13) 0.75545(9) 0.26308(14) 0.0276(3) Uani 1 1 d .
H5'1 H 0.7251 0.7999 0.3044 0.041 Uiso 1 1 calc R
H5'2 H 0.7525 0.7643 0.1943 0.041 Uiso 1 1 calc R
H5'3 H 0.7642 0.7166 0.2970 0.041 Uiso 1 1 calc R
C6' C 0.61066(14) 0.90319(8) 0.22545(13) 0.0248(3) Uani 1 1 d .
C7' C 0.5000 0.88051(12) 0.4033(2) 0.0259(5) Uani 1 2 d S
H7'1 H 0.5000 0.9320 0.4146 0.039 Uiso 1 2 d SR
H7'2 H 0.5691 0.8596 0.4340 0.039 Uiso 1 1 d R
C99 C 0.5000 0.92182(14) 0.7880(3) 0.0411(6) Uani 1 2 d S
H99 H 0.4294 0.9533 0.7849 0.049 Uiso 1 1 d R
Cl1 Cl 0.5000 0.86370(5) 0.68202(8) 0.0642(3) Uani 1 2 d S
Cl2 Cl 0.5000 0.87422(6) 0.90481(8) 0.0786(3) Uani 1 2 d S

loop_
_atom_site_aniso_label
_atom_site_aniso_U_11
_atom_site_aniso_U_22
_atom_site_aniso_U_33
_atom_site_aniso_U_23
_atom_site_aniso_U_13
_atom_site_aniso_U_12
B1 0.0268(12) 0.0210(11) 0.0197(13) -0.0003(9) 0.000 0.000
N1 0.0204(5) 0.0217(6) 0.0182(6) 0.0008(5) -0.0009(5) -0.0004(5)
N2 0.0423(8) 0.0391(8) 0.0273(8) 0.0002(7) -0.0008(7) -0.0138(7)
C1 0.0207(9) 0.0252(9) 0.0144(10) -0.0003(8) 0.000 0.000
C2 0.0227(7) 0.0236(7) 0.0145(7) -0.0009(5) -0.0011(5) 0.0010(5)
C3 0.0234(7) 0.0256(7) 0.0198(8) -0.0005(6) 0.0004(6) -0.0026(5)
C4 0.0320(8) 0.0231(7) 0.0195(8) -0.0007(6) 0.0010(7) -0.0028(6)
C5 0.0193(7) 0.0276(7) 0.0309(9) 0.0019(7) -0.0029(6) 0.0017(5)
C6 0.0346(8) 0.0243(7) 0.0212(8) 0.0018(6) 0.0016(7) -0.0032(6)
C7 0.0321(11) 0.0218(9) 0.0198(12) 0.0010(8) 0.000 0.000
B1' 0.0249(12) 0.0199(10) 0.0208(14) -0.0016(9) 0.000 0.000
N1' 0.0221(6) 0.0212(6) 0.0207(6) -0.0010(5) -0.0009(5) -0.0009(5)
N2' 0.0329(7) 0.0310(7) 0.0373(9) 0.0020(6) 0.0057(7) -0.0018(6)
C1' 0.0245(10) 0.0219(9) 0.0170(10) -0.0009(8) 0.000 0.000
C2' 0.0267(8) 0.0208(7) 0.0151(7) -0.0003(6) -0.0001(6) -0.0008(6)
C3' 0.0281(8) 0.0242(7) 0.0194(8) -0.0001(6) -0.0009(6) 0.0020(6)
C4' 0.0371(9) 0.0208(7) 0.0177(8) 0.0008(6) 0.0000(6) 0.0027(6)
C5' 0.0222(7) 0.0277(7) 0.0328(9) -0.0027(7) -0.0025(7) -0.0003(6)
C6' 0.0264(8) 0.0230(7) 0.0250(8) -0.0023(6) -0.0005(6) 0.0014(6)
C7' 0.0304(11) 0.0255(10) 0.0218(11) -0.0006(9) 0.000 0.000
C99 0.0470(15) 0.0295(11) 0.0469(17) -0.0024(12) 0.000 0.000
Cl1 0.0883(6) 0.0618(5) 0.0426(5) -0.0142(4) 0.000 0.000
Cl2 0.1260(10) 0.0669(6) 0.0430(5) 0.0118(4) 0.000 0.000

loop_
_atom_type_symbol
_atom_type_description
_atom_type_scat_dispersion_real
_atom_type_scat_dispersion_imag
_atom_type_scat_source
C C 0.0181 0.0091 'International Tables Vol C Tables 4.2.6.8 and 6.1.1.4'
H H 0.0000 0.0000 'International Tables Vol C Tables 4.2.6.8 and 6.1.1.4'
B B 0.0090 0.0039 'International Tables Vol C Tables 4.2.6.8 and 6.1.1.4'
N N 0.0311 0.0180 'International Tables Vol C Tables 4.2.6.8 and 6.1.1.4'
Cl Cl 0.3639 0.7018 'International Tables Vol C Tables 4.2.6.8 and 6.1.1.4'

loop_
_geom_angle_atom_site_label_1
_geom_angle_atom_site_label_2
_geom_angle_atom_site_label_3
_geom_angle
_geom_angle_site_symmetry_1
_geom_angle_site_symmetry_3
C6 B1 C6 103.84(18) . 4_655
C6 B1 C7 109.60(13) . .
C6 B1 C7 109.60(13) 4_655 .
C6 B1 C1 111.22(13) . .
C6 B1 C1 111.22(13) 4_655 .
C7 B1 C1 111.11(18) . .
C1 N1 C2 110.24(13) . .
C1 N1 C5 127.28(13) . .
C2 N1 C5 122.43(12) . .
N1 C1 N1 106.91(18) 4_655 .
N1 C1 B1 126.52(9) 4_655 .
N1 C1 B1 126.52(9) . .
N1 C2 C2 106.30(8) . 4_655
N1 C2 C3 131.84(13) . .
C2 C2 C3 121.85(9) 4_655 .
C4 C3 C2 116.39(14) . .
C3 C4 C4 121.76(9) . 4_655
N2 C6 B1 176.09(19) . .
C6' B1' C6' 102.55(18) . 4_655
C6' B1' C1' 111.88(13) . .
C6' B1' C1' 111.88(13) 4_655 .
C6' B1' C7' 110.25(13) . .
C6' B1' C7' 110.25(13) 4_655 .
C1' B1' C7' 109.86(19) . .
C1' N1' C2' 109.97(13) . .
C1' N1' C5' 127.32(13) . .
C2' N1' C5' 122.62(12) . .
N1' C1' N1' 107.19(17) 4_655 .
N1' C1' B1' 126.33(9) 4_655 .
N1' C1' B1' 126.33(9) . .
C2' C2' N1' 106.43(8) 4_655 .
C2' C2' C3' 121.91(9) 4_655 .
N1' C2' C3' 131.65(14) . .
C4' C3' C2' 116.43(15) . .
C3' C4' C4' 121.67(10) . 4_655
N2' C6' B1' 173.52(17) . .
Cl1 C99 Cl2 111.91(16) . .

loop_
_geom_bond_atom_site_label_1
_geom_bond_atom_site_label_2
_geom_bond_distance
_geom_bond_site_symmetry_2
B1 C6 1.603(2) .
B1 C6 1.603(2) 4_655
B1 C7 1.624(4) .
B1 C1 1.638(3) .
N1 C1 1.3522(17) .
N1 C2 1.3910(18) .
N1 C5 1.4643(18) .
N2 C6 1.146(2) .
C1 N1 1.3522(17) 4_655
C2 C2 1.392(3) 4_655
C2 C3 1.394(2) .
C3 C4 1.381(2) .
C4 C4 1.409(3) 4_655
B1' C6' 1.609(2) .
B1' C6' 1.609(2) 4_655
B1' C1' 1.625(3) .
B1' C7' 1.629(4) .
N1' C1' 1.3494(17) .
N1' C2' 1.3884(18) .
N1' C5' 1.4660(19) .
N2' C6' 1.149(2) .
C1' N1' 1.3494(17) 4_655
C2' C2' 1.387(3) 4_655
C2' C3' 1.395(2) .
C3' C4' 1.388(2) .
C4' C4' 1.403(3) 4_655
C99 Cl1 1.741(3) .
C99 Cl2 1.749(3) .

loop_
_geom_torsion_atom_site_label_1
_geom_torsion_atom_site_label_2
_geom_torsion_atom_site_label_3
_geom_torsion_atom_site_label_4
_geom_torsion
_geom_torsion_site_symmetry_1
_geom_torsion_site_symmetry_4
C2 N1 C1 N1 0.7(2) . 4_655
C5 N1 C1 N1 -176.75(10) . 4_655
C2 N1 C1 B1 178.04(19) . .
C5 N1 C1 B1 0.6(3) . .
C6 B1 C1 N1 -34.0(3) . 4_655
C6 B1 C1 N1 -149.17(18) 4_655 4_655
C7 B1 C1 N1 88.44(19) . 4_655
C6 B1 C1 N1 149.17(18) . .
C6 B1 C1 N1 34.0(3) 4_655 .
C7 B1 C1 N1 -88.44(19) . .
C1 N1 C2 C2 -0.41(14) . 4_655
C5 N1 C2 C2 177.15(12) . 4_655
C1 N1 C2 C3 -179.47(18) . .
C5 N1 C2 C3 -1.9(3) . .
N1 C2 C3 C4 178.89(15) . .
C2 C2 C3 C4 -0.05(19) 4_655 .
C2 C3 C4 C4 0.05(19) . 4_655
C2' N1' C1' N1' 0.9(2) . 4_655
C5' N1' C1' N1' -175.92(11) . 4_655
C2' N1' C1' B1' 176.6(2) . .
C5' N1' C1' B1' -0.2(3) . .
C6' B1' C1' N1' -149.74(18) . 4_655
C6' B1' C1' N1' -35.3(3) 4_655 4_655
C7' B1' C1' N1' 87.5(2) . 4_655
C6' B1' C1' N1' 35.3(3) . .
C6' B1' C1' N1' 149.74(18) 4_655 .
C7' B1' C1' N1' -87.5(2) . .
C1' N1' C2' C2' -0.55(15) . 4_655
C5' N1' C2' C2' 176.43(13) . 4_655
C1' N1' C2' C3' 178.20(18) . .
C5' N1' C2' C3' -4.8(3) . .
C2' C2' C3' C4' -0.38(18) 4_655 .
N1' C2' C3' C4' -178.97(16) . .
C2' C3' C4' C4' 0.37(18) . 4_655
